data_7233062
loop_
_publ_author_name
'Seiler, Vanessa Kristina'
'Robeyns, Koen'
'Tumanov, Nikolay'
'Cin\<ci\'c, Dominik'
'Wouters, Johan'
'Champagne, Benoit'
'Leyssens, Tom'

_publ_section_title
;
 A coloring tool for spiropyrans: solid state metal--organic complexation
 versus salification
;
_journal_issue 33
_journal_name_full CrystEngComm
_journal_page_first 4925
_journal_paper_doi 10.1039/C9CE00805E
_journal_volume 21
_journal_year 2019
_chemical_formula_moiety '2(C21 H21 Br2 N3 O3 Zn), C2 H3 N'
_chemical_formula_sum 'C44 H45 Br4 N7 O6 Zn2'
_chemical_formula_weight 1218.25
_space_group_crystal_system monoclinic
_space_group_IT_number 14
_space_group_name_Hall '-P 2ybc'
_space_group_name_H-M_alt 'P 1 21/c 1'
_symmetry_space_group_name_Hall '-P 2ybc'
_symmetry_space_group_name_H-M 'P 1 21/c 1'
_atom_sites_solution_hydrogens geom
_audit_creation_method SHELXL-2014/7
_audit_update_record
;
2019-01-18 deposited with the CCDC.    2019-07-09 downloaded from the CCDC.
;
_cell_angle_alpha 90
_cell_angle_beta 99.770(6)
_cell_angle_gamma 90
_cell_formula_units_Z 4
_cell_length_a 14.4022(7)
_cell_length_b 13.0338(6)
_cell_length_c 26.6165(16)
_cell_measurement_reflns_used 11721
_cell_measurement_temperature 150(2)
_cell_measurement_theta_max 25.2290
_cell_measurement_theta_min 2.8660
_cell_volume 4923.9(5)
_computing_cell_refinement
;
CrysAlisPro, Agilent Technologies,
Version 1.171.37.35 (release 13-08-2014 CrysAlis171 .NET)
(compiled Aug 13 2014,18:06:01)
;
_computing_data_collection MAR
_computing_data_reduction
;
CrysAlisPro, Agilent Technologies,
Version 1.171.37.35 (release 13-08-2014 CrysAlis171 .NET)
(compiled Aug 13 2014,18:06:01)
;
_computing_molecular_graphics 'MERCURY (Macrae et al., 2008)'
_computing_publication_material
;

'MERCURY (Macrae et al., 2008), Platon (Spek, 2009)'



;
_computing_structure_refinement 'SHELXL-2014/7 (Sheldrick, 2014)'
_computing_structure_solution 'SHELXT (Sheldrick, 2015)'
_diffrn_ambient_temperature 150(2)
_diffrn_measured_fraction_theta_full 0.998
_diffrn_measured_fraction_theta_max 0.997
_diffrn_measurement_device_type 'MAR345 image plate'
_diffrn_measurement_method '90 images, \D\F 2.0\% '
_diffrn_radiation_monochromator 'Xenocs Fox3D mirror'
_diffrn_radiation_type MoK\a
_diffrn_radiation_wavelength 0.71073
_diffrn_reflns_av_R_equivalents 0.0533
_diffrn_reflns_av_unetI/netI 0.0445
_diffrn_reflns_Laue_measured_fraction_full 0.998
_diffrn_reflns_Laue_measured_fraction_max 0.997
_diffrn_reflns_limit_h_max 17
_diffrn_reflns_limit_h_min -17
_diffrn_reflns_limit_k_max 15
_diffrn_reflns_limit_k_min -14
_diffrn_reflns_limit_l_max 31
_diffrn_reflns_limit_l_min -31
_diffrn_reflns_number 31408
_diffrn_reflns_point_group_measured_fraction_full 0.998
_diffrn_reflns_point_group_measured_fraction_max 0.997
_diffrn_reflns_theta_full 25.242
_diffrn_reflns_theta_max 25.244
_diffrn_reflns_theta_min 2.870
_diffrn_source 'Rigaku UltraX 18 rotating anode'
_exptl_absorpt_coefficient_mu 4.272
_exptl_absorpt_correction_T_max 1.00000
_exptl_absorpt_correction_T_min 0.39688
_exptl_absorpt_correction_type multi-scan
_exptl_absorpt_process_details
;
CrysAlisPro, Agilent Technologies,
Version 1.171.37.35 (release 13-08-2014 CrysAlis171 .NET)
(compiled Aug 13 2014,18:06:01)
Empirical absorption correction using spherical harmonics,
 implemented in SCALE3 ABSPACK scaling algorithm.
;
_exptl_crystal_colour red
_exptl_crystal_density_diffrn 1.643
_exptl_crystal_description plate
_exptl_crystal_F_000 2424
_exptl_crystal_recrystallization_method 'Re-crystallisation from solvent: acetonitrile'
_exptl_crystal_size_max 0.28
_exptl_crystal_size_mid 0.26
_exptl_crystal_size_min 0.02
_refine_diff_density_max 1.575
_refine_diff_density_min -1.045
_refine_diff_density_rms 0.107
_refine_ls_extinction_method none
_refine_ls_goodness_of_fit_ref 1.060
_refine_ls_hydrogen_treatment constr
_refine_ls_matrix_type full
_refine_ls_number_parameters 578
_refine_ls_number_reflns 8893
_refine_ls_number_restraints 0
_refine_ls_restrained_S_all 1.060
_refine_ls_R_factor_all 0.0632
_refine_ls_R_factor_gt 0.0458
_refine_ls_shift/su_max 0.002
_refine_ls_shift/su_mean 0.000
_refine_ls_structure_factor_coef Fsqd
_refine_ls_weighting_details 'w=1/[\s^2^(Fo^2^)+(0.0471P)^2^+10.1679P] where P=(Fo^2^+2Fc^2^)/3'
_refine_ls_weighting_scheme calc
_refine_ls_wR_factor_gt 0.1028
_refine_ls_wR_factor_ref 0.1101
_reflns_Friedel_coverage 0.000
_reflns_number_gt 7069
_reflns_number_total 8893
_reflns_threshold_expression 'I > 2\s(I)'
_cod_data_source_file c9ce00805e2.cif
_cod_data_source_block vsSPNO2ZnBr2ACN
_cod_depositor_comments 'Adding full bibliography for 7233050--7233066.cif.'
_cod_original_cell_volume 4923.9(4)
_cod_database_code 7233062
_shelx_shelxl_version_number 2014/7
_shelx_space_group_comment
;
The symmetry employed for this shelxl refinement is uniquely defined
by the following loop, which should always be used as a source of
symmetry information in preference to the above space-group names.
They are only intended as comments.
;

loop_
_space_group_symop_operation_xyz
'x, y, z'
'-x, y+1/2, -z+1/2'
'-x, -y, -z'
'x, -y-1/2, z-1/2'

loop_
_atom_site_label
_atom_site_type_symbol
_atom_site_fract_x
_atom_site_fract_y
_atom_site_fract_z
_atom_site_U_iso_or_equiv
_atom_site_adp_type
_atom_site_occupancy
_atom_site_site_symmetry_order
_atom_site_calc_flag
_atom_site_refinement_flags_posn
_atom_site_refinement_flags_adp
O1A O 0.3242(2) 0.5848(2) 0.49064(11) 0.0275(7) Uani 1 1 d . .
C2A C 0.3846(3) 0.5576(3) 0.46216(16) 0.0237(9) Uani 1 1 d . .
C3A C 0.4394(3) 0.6319(3) 0.44045(16) 0.0278(10) Uani 1 1 d . .
H3A H 0.4276 0.7027 0.4448 0.033 Uiso 1 1 calc R U
C4A C 0.5083(3) 0.6038(3) 0.41367(16) 0.0269(10) Uani 1 1 d . .
H4A H 0.5457 0.6545 0.4010 0.032 Uiso 1 1 calc R U
C5A C 0.5233(3) 0.4998(3) 0.40507(15) 0.0221(9) Uani 1 1 d . .
C6A C 0.4696(3) 0.4257(3) 0.42311(15) 0.0232(9) Uani 1 1 d . .
H6A H 0.4801 0.3556 0.4160 0.028 Uiso 1 1 calc R U
C7A C 0.3994(3) 0.4511(3) 0.45175(15) 0.0216(9) Uani 1 1 d . .
C8A C 0.3497(3) 0.3666(3) 0.46994(17) 0.0266(10) Uani 1 1 d . .
H8A H 0.3673 0.3004 0.4600 0.032 Uiso 1 1 calc R U
C9A C 0.2816(3) 0.3685(3) 0.49916(16) 0.0247(10) Uani 1 1 d . .
H9A H 0.2628 0.4331 0.5106 0.030 Uiso 1 1 calc R U
C10A C 0.2360(3) 0.2779(3) 0.51377(16) 0.0238(9) Uani 1 1 d . .
C11A C 0.2546(3) 0.1665(3) 0.50157(17) 0.0273(10) Uani 1 1 d . .
C12A C 0.2356(5) 0.1438(4) 0.4438(2) 0.0470(14) Uani 1 1 d . .
H12A H 0.1729 0.1693 0.4289 0.071 Uiso 1 1 calc R U
H12B H 0.2384 0.0696 0.4383 0.071 Uiso 1 1 calc R U
H12C H 0.2833 0.1780 0.4275 0.071 Uiso 1 1 calc R U
C13A C 0.3547(4) 0.1344(4) 0.5272(2) 0.0418(13) Uani 1 1 d . .
H13A H 0.3633 0.0609 0.5219 0.063 Uiso 1 1 calc R U
H13B H 0.3630 0.1489 0.5638 0.063 Uiso 1 1 calc R U
H13C H 0.4014 0.1732 0.5120 0.063 Uiso 1 1 calc R U
C14A C 0.1820(3) 0.1124(4) 0.52736(17) 0.0293(10) Uani 1 1 d . .
C15A C 0.1609(4) 0.0093(4) 0.53047(18) 0.0370(12) Uani 1 1 d . .
H15A H 0.1943 -0.0410 0.5148 0.044 Uiso 1 1 calc R U
C16A C 0.0893(4) -0.0193(4) 0.55706(19) 0.0387(12) Uani 1 1 d . .
H16A H 0.0743 -0.0898 0.5598 0.046 Uiso 1 1 calc R U
C17A C 0.0401(4) 0.0537(4) 0.5795(2) 0.0397(12) Uani 1 1 d . .
H17A H -0.0091 0.0325 0.5968 0.048 Uiso 1 1 calc R U
C18A C 0.0612(3) 0.1581(4) 0.57724(19) 0.0352(11) Uani 1 1 d . .
H18A H 0.0284 0.2087 0.5931 0.042 Uiso 1 1 calc R U
C19A C 0.1323(3) 0.1837(3) 0.55074(16) 0.0267(10) Uani 1 1 d . .
N20A N 0.1684(3) 0.2831(3) 0.54193(14) 0.0272(8) Uani 1 1 d . .
C21A C 0.1313(4) 0.3746(4) 0.5630(2) 0.0390(12) Uani 1 1 d . .
H21A H 0.0681 0.3893 0.5443 0.059 Uiso 1 1 calc R U
H21B H 0.1728 0.4329 0.5599 0.059 Uiso 1 1 calc R U
H21C H 0.1280 0.3631 0.5991 0.059 Uiso 1 1 calc R U
N22A N 0.5971(3) 0.4696(3) 0.37769(14) 0.0273(9) Uani 1 1 d . .
O23A O 0.5967(2) 0.3816(2) 0.36001(12) 0.0322(8) Uani 1 1 d . .
O24A O 0.6585(2) 0.5331(3) 0.37259(14) 0.0385(8) Uani 1 1 d . .
O1B O 0.1786(2) 0.1799(3) 0.31519(13) 0.0391(8) Uani 1 1 d . .
C2B C 0.2178(3) 0.2664(4) 0.30845(17) 0.0325(11) Uani 1 1 d . .
C3B C 0.1672(4) 0.3594(4) 0.2969(2) 0.0448(14) Uani 1 1 d . .
H3B H 0.1003 0.3582 0.2928 0.054 Uiso 1 1 calc R U
C4B C 0.2113(4) 0.4501(4) 0.2914(2) 0.0438(13) Uani 1 1 d . .
H4B H 0.1756 0.5111 0.2834 0.053 Uiso 1 1 calc R U
C5B C 0.3099(3) 0.4524(3) 0.29754(17) 0.0291(10) Uani 1 1 d . .
C6B C 0.3629(3) 0.3647(3) 0.30720(16) 0.0271(10) Uani 1 1 d . .
H6B H 0.4295 0.3678 0.3098 0.033 Uiso 1 1 calc R U
C7B C 0.3188(3) 0.2709(4) 0.31313(16) 0.0261(10) Uani 1 1 d . .
C8B C 0.3694(3) 0.1752(3) 0.31981(16) 0.0261(10) Uani 1 1 d . .
H8B H 0.3328 0.1150 0.3213 0.031 Uiso 1 1 calc R U
C9B C 0.4639(3) 0.1623(3) 0.32416(17) 0.0274(10) Uani 1 1 d . .
H9B H 0.5020 0.2221 0.3257 0.033 Uiso 1 1 calc R U
C10B C 0.5099(3) 0.0656(3) 0.32655(16) 0.0248(10) Uani 1 1 d . .
C11B C 0.4650(3) -0.0417(3) 0.32132(17) 0.0265(10) Uani 1 1 d . .
C12B C 0.3924(3) -0.0560(4) 0.27179(18) 0.0332(11) Uani 1 1 d . .
H12D H 0.4204 -0.0340 0.2425 0.050 Uiso 1 1 calc R U
H12E H 0.3364 -0.0145 0.2737 0.050 Uiso 1 1 calc R U
H12F H 0.3746 -0.1285 0.2679 0.050 Uiso 1 1 calc R U
C13B C 0.4188(4) -0.0656(4) 0.36874(19) 0.0357(11) Uani 1 1 d . .
H13D H 0.3625 -0.0229 0.3679 0.054 Uiso 1 1 calc R U
H13E H 0.4638 -0.0507 0.3998 0.054 Uiso 1 1 calc R U
H13F H 0.4010 -0.1382 0.3684 0.054 Uiso 1 1 calc R U
C14B C 0.5506(3) -0.1079(3) 0.32088(17) 0.0283(10) Uani 1 1 d . .
C15B C 0.5590(4) -0.2123(4) 0.31400(18) 0.0364(12) Uani 1 1 d . .
H15B H 0.5051 -0.2555 0.3085 0.044 Uiso 1 1 calc R U
C16B C 0.6492(4) -0.2521(4) 0.31531(18) 0.0404(13) Uani 1 1 d . .
H16B H 0.6563 -0.3237 0.3102 0.049 Uiso 1 1 calc R U
C17B C 0.7291(4) -0.1907(4) 0.32388(18) 0.0387(13) Uani 1 1 d . .
H17B H 0.7895 -0.2206 0.3247 0.046 Uiso 1 1 calc R U
C18B C 0.7213(3) -0.0856(4) 0.33125(17) 0.0320(11) Uani 1 1 d . .
H18B H 0.7751 -0.0423 0.3376 0.038 Uiso 1 1 calc R U
C19B C 0.6311(3) -0.0473(3) 0.32890(16) 0.0248(10) Uani 1 1 d . .
N20B N 0.6024(3) 0.0566(3) 0.33231(13) 0.0243(8) Uani 1 1 d . .
C21B C 0.6721(3) 0.1401(3) 0.34013(19) 0.0318(11) Uani 1 1 d . .
H21D H 0.6878 0.1610 0.3072 0.048 Uiso 1 1 calc R U
H21E H 0.7292 0.1163 0.3625 0.048 Uiso 1 1 calc R U
H21F H 0.6457 0.1988 0.3560 0.048 Uiso 1 1 calc R U
N22B N 0.3577(3) 0.5477(3) 0.29124(15) 0.0345(10) Uani 1 1 d . .
O23B O 0.4432(2) 0.5472(3) 0.29121(13) 0.0362(8) Uani 1 1 d . .
O24B O 0.3111(3) 0.6277(3) 0.28562(18) 0.0560(11) Uani 1 1 d . .
Zn1C Zn 0.29181(4) 0.72649(4) 0.50584(2) 0.02890(14) Uani 1 1 d . .
Br2C Br 0.19633(5) 0.80157(5) 0.43496(2) 0.05270(18) Uani 1 1 d . .
Br3C Br 0.41917(4) 0.83342(3) 0.54214(2) 0.03237(13) Uani 1 1 d . .
Zn1D Zn 0.06353(4) 0.11629(4) 0.28182(2) 0.02985(14) Uani 1 1 d . .
Br2D Br 0.05277(4) 0.13429(5) 0.19229(2) 0.05020(17) Uani 1 1 d . .
Br3D Br -0.07338(4) 0.14176(4) 0.31667(2) 0.04163(15) Uani 1 1 d . .
N1X N 0.2170(3) 0.6851(3) 0.56251(16) 0.0368(10) Uani 1 1 d . .
C2X C 0.1927(4) 0.6544(4) 0.5979(2) 0.0357(12) Uani 1 1 d . .
C3X C 0.1635(4) 0.6159(4) 0.6442(2) 0.0451(14) Uani 1 1 d . .
H3XA H 0.1212 0.6656 0.6562 0.068 Uiso 1 1 calc R U
H3XB H 0.2191 0.6058 0.6706 0.068 Uiso 1 1 calc R U
H3XC H 0.1306 0.5504 0.6370 0.068 Uiso 1 1 calc R U
N1Y N 0.1062(3) -0.0329(4) 0.2968(2) 0.0491(12) Uani 1 1 d . .
C2Y C 0.1342(4) -0.1140(4) 0.2997(2) 0.0371(12) Uani 1 1 d . .
C3Y C 0.1705(4) -0.2177(4) 0.3022(2) 0.0428(13) Uani 1 1 d . .
H3YA H 0.1837 -0.2379 0.2686 0.064 Uiso 1 1 calc R U
H3YB H 0.1237 -0.2644 0.3124 0.064 Uiso 1 1 calc R U
H3YC H 0.2287 -0.2210 0.3273 0.064 Uiso 1 1 calc R U
N1Z N 0.0305(7) 0.3901(10) 0.4414(4) 0.159(5) Uani 1 1 d . .
C2Z C 0.0751(6) 0.4488(8) 0.4268(3) 0.080(2) Uani 1 1 d . .
C3Z C 0.1323(6) 0.5198(7) 0.4071(3) 0.092(3) Uani 1 1 d . .
HZ1 H 0.1026 0.5395 0.3726 0.139 Uiso 1 1 calc R U
HZ2 H 0.1940 0.4889 0.4060 0.139 Uiso 1 1 calc R U
HZ3 H 0.1405 0.5808 0.4290 0.139 Uiso 1 1 calc R U

loop_
_atom_site_aniso_label
_atom_site_aniso_U_11
_atom_site_aniso_U_22
_atom_site_aniso_U_33
_atom_site_aniso_U_23
_atom_site_aniso_U_13
_atom_site_aniso_U_12
O1A 0.0313(18) 0.0251(16) 0.0272(16) -0.0026(13) 0.0083(14) 0.0032(14)
C2A 0.025(2) 0.026(2) 0.019(2) -0.0009(18) -0.0006(18) 0.0053(19)
C3A 0.038(3) 0.023(2) 0.022(2) 0.0001(18) 0.005(2) 0.002(2)
C4A 0.030(3) 0.027(2) 0.024(2) 0.0042(19) 0.0056(19) -0.005(2)
C5A 0.023(2) 0.023(2) 0.020(2) -0.0007(18) 0.0028(18) 0.0017(18)
C6A 0.028(2) 0.020(2) 0.020(2) 0.0011(18) 0.0003(18) 0.0049(18)
C7A 0.021(2) 0.025(2) 0.018(2) 0.0016(17) 0.0003(17) 0.0001(18)
C8A 0.029(3) 0.023(2) 0.027(2) -0.0010(19) 0.0034(19) 0.0037(19)
C9A 0.028(2) 0.024(2) 0.021(2) -0.0009(18) 0.0018(18) 0.0040(19)
C10A 0.021(2) 0.030(2) 0.019(2) -0.0011(18) 0.0007(17) 0.0031(19)
C11A 0.034(3) 0.024(2) 0.026(2) 0.0017(19) 0.012(2) -0.002(2)
C12A 0.071(4) 0.041(3) 0.033(3) -0.007(2) 0.021(3) -0.012(3)
C13A 0.036(3) 0.033(3) 0.061(4) 0.014(3) 0.023(3) 0.010(2)
C14A 0.034(3) 0.031(2) 0.024(2) 0.000(2) 0.005(2) -0.003(2)
C15A 0.054(3) 0.026(2) 0.032(3) -0.003(2) 0.010(2) -0.006(2)
C16A 0.050(3) 0.030(3) 0.037(3) 0.006(2) 0.009(2) -0.011(2)
C17A 0.034(3) 0.047(3) 0.039(3) 0.008(2) 0.010(2) -0.010(2)
C18A 0.029(3) 0.043(3) 0.036(3) 0.004(2) 0.012(2) 0.001(2)
C19A 0.026(2) 0.031(2) 0.023(2) 0.0019(19) 0.0029(19) -0.001(2)
N20A 0.029(2) 0.027(2) 0.027(2) 0.0003(16) 0.0087(17) 0.0014(17)
C21A 0.046(3) 0.030(3) 0.047(3) -0.003(2) 0.026(3) 0.002(2)
N22A 0.027(2) 0.027(2) 0.028(2) 0.0063(17) 0.0053(17) 0.0026(17)
O23A 0.0344(19) 0.0277(18) 0.0364(18) -0.0028(15) 0.0113(15) 0.0033(15)
O24A 0.035(2) 0.0331(18) 0.052(2) 0.0026(16) 0.0201(17) -0.0045(16)
O1B 0.0242(18) 0.048(2) 0.042(2) 0.0103(17) -0.0021(15) -0.0035(16)
C2B 0.025(3) 0.046(3) 0.026(2) 0.002(2) 0.004(2) 0.002(2)
C3B 0.025(3) 0.056(4) 0.053(3) 0.008(3) 0.004(2) 0.009(3)
C4B 0.033(3) 0.044(3) 0.053(3) 0.006(3) 0.005(3) 0.013(3)
C5B 0.030(3) 0.029(2) 0.028(2) -0.001(2) 0.002(2) 0.005(2)
C6B 0.025(2) 0.038(3) 0.018(2) -0.0029(19) 0.0003(18) 0.004(2)
C7B 0.023(2) 0.035(3) 0.020(2) -0.0013(19) 0.0005(18) 0.003(2)
C8B 0.026(3) 0.029(2) 0.023(2) 0.0008(19) 0.0041(18) -0.002(2)
C9B 0.028(3) 0.023(2) 0.030(2) -0.0013(19) 0.0040(19) -0.0028(19)
C10B 0.025(2) 0.028(2) 0.021(2) 0.0011(19) 0.0043(18) -0.0008(19)
C11B 0.029(3) 0.023(2) 0.029(2) 0.0024(19) 0.0060(19) -0.0048(19)
C12B 0.029(3) 0.036(3) 0.034(3) -0.001(2) 0.000(2) -0.008(2)
C13B 0.036(3) 0.037(3) 0.037(3) 0.003(2) 0.012(2) -0.002(2)
C14B 0.039(3) 0.025(2) 0.022(2) 0.0031(19) 0.007(2) 0.000(2)
C15B 0.054(3) 0.027(3) 0.028(3) 0.005(2) 0.007(2) -0.001(2)
C16B 0.067(4) 0.025(2) 0.031(3) 0.003(2) 0.015(3) 0.011(3)
C17B 0.052(3) 0.037(3) 0.027(3) 0.000(2) 0.007(2) 0.018(3)
C18B 0.030(3) 0.039(3) 0.027(2) 0.000(2) 0.003(2) 0.008(2)
C19B 0.029(3) 0.024(2) 0.022(2) -0.0006(18) 0.0046(19) 0.0034(19)
N20B 0.023(2) 0.0249(19) 0.0252(19) -0.0027(16) 0.0044(16) -0.0002(16)
C21B 0.026(3) 0.027(2) 0.043(3) -0.007(2) 0.008(2) -0.006(2)
N22B 0.041(3) 0.033(2) 0.028(2) -0.0002(18) 0.0026(19) 0.008(2)
O23B 0.037(2) 0.0350(19) 0.0369(19) 0.0017(15) 0.0071(16) 0.0009(16)
O24B 0.050(3) 0.034(2) 0.084(3) 0.009(2) 0.009(2) 0.0160(19)
Zn1C 0.0310(3) 0.0276(3) 0.0283(3) -0.0028(2) 0.0055(2) 0.0059(2)
Br2C 0.0613(4) 0.0555(4) 0.0357(3) -0.0040(3) -0.0076(3) 0.0259(3)
Br3C 0.0356(3) 0.0263(2) 0.0358(3) -0.0021(2) 0.0079(2) 0.0005(2)
Zn1D 0.0233(3) 0.0320(3) 0.0350(3) 0.0004(2) 0.0072(2) 0.0012(2)
Br2D 0.0495(4) 0.0725(4) 0.0316(3) -0.0084(3) 0.0152(2) -0.0103(3)
Br3D 0.0325(3) 0.0545(3) 0.0417(3) 0.0120(2) 0.0174(2) 0.0087(2)
N1X 0.034(2) 0.044(3) 0.034(2) -0.006(2) 0.009(2) 0.001(2)
C2X 0.030(3) 0.038(3) 0.039(3) -0.007(2) 0.006(2) 0.004(2)
C3X 0.052(4) 0.046(3) 0.041(3) -0.001(3) 0.018(3) 0.005(3)
N1Y 0.046(3) 0.034(3) 0.068(3) 0.002(2) 0.013(2) 0.010(2)
C2Y 0.035(3) 0.039(3) 0.038(3) -0.005(2) 0.007(2) -0.002(2)
C3Y 0.047(3) 0.034(3) 0.046(3) -0.001(2) 0.003(3) 0.006(2)
N1Z 0.081(6) 0.247(13) 0.131(8) 0.082(8) -0.030(6) -0.043(7)
C2Z 0.056(5) 0.106(7) 0.068(5) -0.001(5) -0.022(4) 0.010(5)
C3Z 0.080(6) 0.082(6) 0.097(6) 0.009(5) -0.036(5) 0.004(5)

loop_
_atom_type_symbol
_atom_type_description
_atom_type_scat_dispersion_real
_atom_type_scat_dispersion_imag
_atom_type_scat_source
C C 0.0033 0.0016 'International Tables Vol C Tables 4.2.6.8 and 6.1.1.4'
H H 0.0000 0.0000 'International Tables Vol C Tables 4.2.6.8 and 6.1.1.4'
N N 0.0061 0.0033 'International Tables Vol C Tables 4.2.6.8 and 6.1.1.4'
O O 0.0106 0.0060 'International Tables Vol C Tables 4.2.6.8 and 6.1.1.4'
Zn Zn 0.2839 1.4301 'International Tables Vol C Tables 4.2.6.8 and 6.1.1.4'
Br Br -0.2901 2.4595 'International Tables Vol C Tables 4.2.6.8 and 6.1.1.4'

loop_
_geom_angle_atom_site_label_1
_geom_angle_atom_site_label_2
_geom_angle_atom_site_label_3
_geom_angle
C2A O1A Zn1C 125.8(3)
O1A C2A C3A 121.4(4)
O1A C2A C7A 120.9(4)
C3A C2A C7A 117.7(4)
C4A C3A C2A 121.9(4)
C4A C3A H3A 119.0
C2A C3A H3A 119.0
C3A C4A C5A 119.4(4)
C3A C4A H4A 120.3
C5A C4A H4A 120.3
C6A C5A C4A 120.8(4)
C6A C5A N22A 119.5(4)
C4A C5A N22A 119.7(4)
C5A C6A C7A 121.6(4)
C5A C6A H6A 119.2
C7A C6A H6A 119.2
C6A C7A C2A 118.4(4)
C6A C7A C8A 116.5(4)
C2A C7A C8A 125.0(4)
C9A C8A C7A 129.1(4)
C9A C8A H8A 115.5
C7A C8A H8A 115.5
C8A C9A C10A 123.4(4)
C8A C9A H9A 118.3
C10A C9A H9A 118.3
N20A C10A C9A 121.6(4)
N20A C10A C11A 110.0(4)
C9A C10A C11A 128.4(4)
C14A C11A C10A 100.8(4)
C14A C11A C13A 109.7(4)
C10A C11A C13A 110.5(4)
C14A C11A C12A 110.0(4)
C10A C11A C12A 112.8(4)
C13A C11A C12A 112.5(4)
C11A C12A H12A 109.5
C11A C12A H12B 109.5
H12A C12A H12B 109.5
C11A C12A H12C 109.5
H12A C12A H12C 109.5
H12B C12A H12C 109.5
C11A C13A H13A 109.5
C11A C13A H13B 109.5
H13A C13A H13B 109.5
C11A C13A H13C 109.5
H13A C13A H13C 109.5
H13B C13A H13C 109.5
C15A C14A C19A 119.3(5)
C15A C14A C11A 130.8(5)
C19A C14A C11A 109.9(4)
C14A C15A C16A 118.6(5)
C14A C15A H15A 120.7
C16A C15A H15A 120.7
C17A C16A C15A 120.8(5)
C17A C16A H16A 119.6
C15A C16A H16A 119.6
C16A C17A C18A 121.4(5)
C16A C17A H17A 119.3
C18A C17A H17A 119.3
C19A C18A C17A 116.3(5)
C19A C18A H18A 121.9
C17A C18A H18A 121.9
C18A C19A C14A 123.6(4)
C18A C19A N20A 128.7(4)
C14A C19A N20A 107.7(4)
C10A N20A C19A 111.7(4)
C10A N20A C21A 127.6(4)
C19A N20A C21A 120.7(4)
N20A C21A H21A 109.5
N20A C21A H21B 109.5
H21A C21A H21B 109.5
N20A C21A H21C 109.5
H21A C21A H21C 109.5
H21B C21A H21C 109.5
O24A N22A O23A 122.4(4)
O24A N22A C5A 118.4(4)
O23A N22A C5A 119.2(4)
C2B O1B Zn1D 132.5(3)
O1B C2B C3B 123.8(5)
O1B C2B C7B 119.0(4)
C3B C2B C7B 117.2(5)
C4B C3B C2B 122.2(5)
C4B C3B H3B 118.9
C2B C3B H3B 118.9
C3B C4B C5B 119.2(5)
C3B C4B H4B 120.4
C5B C4B H4B 120.4
C6B C5B C4B 121.6(5)
C6B C5B N22B 118.5(4)
C4B C5B N22B 119.9(4)
C5B C6B C7B 120.0(4)
C5B C6B H6B 120.0
C7B C6B H6B 120.0
C6B C7B C2B 119.8(4)
C6B C7B C8B 122.7(4)
C2B C7B C8B 117.3(4)
C9B C8B C7B 126.7(4)
C9B C8B H8B 116.6
C7B C8B H8B 116.6
C8B C9B C10B 124.6(4)
C8B C9B H9B 117.7
C10B C9B H9B 117.7
N20B C10B C9B 122.5(4)
N20B C10B C11B 109.2(4)
C9B C10B C11B 128.2(4)
C14B C11B C10B 100.9(4)
C14B C11B C12B 111.1(4)
C10B C11B C12B 113.5(4)
C14B C11B C13B 110.8(4)
C10B C11B C13B 109.8(4)
C12B C11B C13B 110.3(4)
C11B C12B H12D 109.5
C11B C12B H12E 109.5
H12D C12B H12E 109.5
C11B C12B H12F 109.5
H12D C12B H12F 109.5
H12E C12B H12F 109.5
C11B C13B H13D 109.5
C11B C13B H13E 109.5
H13D C13B H13E 109.5
C11B C13B H13F 109.5
H13D C13B H13F 109.5
H13E C13B H13F 109.5
C15B C14B C19B 119.4(5)
C15B C14B C11B 130.9(5)
C19B C14B C11B 109.6(4)
C14B C15B C16B 117.8(5)
C14B C15B H15B 121.1
C16B C15B H15B 121.1
C17B C16B C15B 122.1(5)
C17B C16B H16B 118.9
C15B C16B H16B 118.9
C16B C17B C18B 120.5(5)
C16B C17B H17B 119.8
C18B C17B H17B 119.8
C19B C18B C17B 116.5(5)
C19B C18B H18B 121.7
C17B C18B H18B 121.7
C18B C19B C14B 123.7(4)
C18B C19B N20B 128.3(4)
C14B C19B N20B 107.9(4)
C10B N20B C19B 112.0(4)
C10B N20B C21B 126.9(4)
C19B N20B C21B 121.0(4)
N20B C21B H21D 109.5
N20B C21B H21E 109.5
H21D C21B H21E 109.5
N20B C21B H21F 109.5
H21D C21B H21F 109.5
H21E C21B H21F 109.5
O23B N22B O24B 121.8(4)
O23B N22B C5B 119.5(4)
O24B N22B C5B 118.7(4)
O1A Zn1C N1X 94.37(15)
O1A Zn1C Br2C 110.68(9)
N1X Zn1C Br2C 112.79(12)
O1A Zn1C Br3C 116.23(10)
N1X Zn1C Br3C 108.57(12)
Br2C Zn1C Br3C 112.86(3)
O1B Zn1D N1Y 96.46(17)
O1B Zn1D Br3D 118.17(11)
N1Y Zn1D Br3D 107.53(14)
O1B Zn1D Br2D 108.92(11)
N1Y Zn1D Br2D 104.71(14)
Br3D Zn1D Br2D 117.90(3)
C2X N1X Zn1C 166.3(4)
N1X C2X C3X 178.6(6)
C2X C3X H3XA 109.5
C2X C3X H3XB 109.5
H3XA C3X H3XB 109.5
C2X C3X H3XC 109.5
H3XA C3X H3XC 109.5
H3XB C3X H3XC 109.5
C2Y N1Y Zn1D 171.6(5)
N1Y C2Y C3Y 178.6(6)
C2Y C3Y H3YA 109.5
C2Y C3Y H3YB 109.5
H3YA C3Y H3YB 109.5
C2Y C3Y H3YC 109.5
H3YA C3Y H3YC 109.5
H3YB C3Y H3YC 109.5
N1Z C2Z C3Z 177.7(13)
C2Z C3Z HZ1 109.5
C2Z C3Z HZ2 109.5
HZ1 C3Z HZ2 109.5
C2Z C3Z HZ3 109.5
HZ1 C3Z HZ3 109.5
HZ2 C3Z HZ3 109.5

loop_
_geom_bond_atom_site_label_1
_geom_bond_atom_site_label_2
_geom_bond_distance
O1A C2A 1.297(5)
O1A Zn1C 1.963(3)
C2A C3A 1.432(6)
C2A C7A 1.438(6)
C3A C4A 1.366(6)
C3A H3A 0.9500
C4A C5A 1.398(6)
C4A H4A 0.9500
C5A C6A 1.373(6)
C5A N22A 1.441(6)
C6A C7A 1.405(6)
C6A H6A 0.9500
C7A C8A 1.441(6)
C8A C9A 1.352(6)
C8A H8A 0.9500
C9A C10A 1.436(6)
C9A H9A 0.9500
C10A N20A 1.327(6)
C10A C11A 1.522(6)
C11A C14A 1.519(6)
C11A C13A 1.544(7)
C11A C12A 1.544(7)
C12A H12A 0.9800
C12A H12B 0.9800
C12A H12C 0.9800
C13A H13A 0.9800
C13A H13B 0.9800
C13A H13C 0.9800
C14A C15A 1.383(6)
C14A C19A 1.384(7)
C15A C16A 1.396(7)
C15A H15A 0.9500
C16A C17A 1.381(8)
C16A H16A 0.9500
C17A C18A 1.398(7)
C17A H17A 0.9500
C18A C19A 1.379(6)
C18A H18A 0.9500
C19A N20A 1.430(6)
N20A C21A 1.458(6)
C21A H21A 0.9800
C21A H21B 0.9800
C21A H21C 0.9800
N22A O24A 1.235(5)
N22A O23A 1.239(5)
O1B C2B 1.286(6)
O1B Zn1D 1.930(3)
C2B C3B 1.421(7)
C2B C7B 1.440(6)
C3B C4B 1.362(8)
C3B H3B 0.9500
C4B C5B 1.403(7)
C4B H4B 0.9500
C5B C6B 1.374(6)
C5B N22B 1.443(6)
C6B C7B 1.399(6)
C6B H6B 0.9500
C7B C8B 1.440(6)
C8B C9B 1.358(6)
C8B H8B 0.9500
C9B C10B 1.419(6)
C9B H9B 0.9500
C10B N20B 1.321(6)
C10B C11B 1.537(6)
C11B C14B 1.506(6)
C11B C12B 1.548(6)
C11B C13B 1.555(6)
C12B H12D 0.9800
C12B H12E 0.9800
C12B H12F 0.9800
C13B H13D 0.9800
C13B H13E 0.9800
C13B H13F 0.9800
C14B C15B 1.381(6)
C14B C19B 1.388(6)
C15B C16B 1.395(7)
C15B H15B 0.9500
C16B C17B 1.388(8)
C16B H16B 0.9500
C17B C18B 1.391(7)
C17B H17B 0.9500
C18B C19B 1.383(6)
C18B H18B 0.9500
C19B N20B 1.423(5)
N20B C21B 1.472(6)
C21B H21D 0.9800
C21B H21E 0.9800
C21B H21F 0.9800
N22B O23B 1.231(5)
N22B O24B 1.235(5)
Zn1C N1X 2.069(4)
Zn1C Br2C 2.3509(8)
Zn1C Br3C 2.3748(7)
Zn1D N1Y 2.057(5)
Zn1D Br3D 2.3408(7)
Zn1D Br2D 2.3731(8)
N1X C2X 1.133(6)
C2X C3X 1.456(8)
C3X H3XA 0.9800
C3X H3XB 0.9800
C3X H3XC 0.9800
N1Y C2Y 1.130(6)
C2Y C3Y 1.447(7)
C3Y H3YA 0.9800
C3Y H3YB 0.9800
C3Y H3YC 0.9800
N1Z C2Z 1.111(12)
C2Z C3Z 1.398(12)
C3Z HZ1 0.9800
C3Z HZ2 0.9800
C3Z HZ3 0.9800

loop_
_geom_torsion_atom_site_label_1
_geom_torsion_atom_site_label_2
_geom_torsion_atom_site_label_3
_geom_torsion_atom_site_label_4
_geom_torsion
Zn1C O1A C2A C3A 3.6(6)
Zn1C O1A C2A C7A -177.1(3)
O1A C2A C3A C4A 174.9(4)
C7A C2A C3A C4A -4.5(6)
C2A C3A C4A C5A 2.9(7)
C3A C4A C5A C6A 0.1(7)
C3A C4A C5A N22A -178.8(4)
C4A C5A C6A C7A -1.5(6)
N22A C5A C6A C7A 177.4(4)
C5A C6A C7A C2A -0.2(6)
C5A C6A C7A C8A -178.1(4)
O1A C2A C7A C6A -176.4(4)
C3A C2A C7A C6A 3.0(6)
O1A C2A C7A C8A 1.4(6)
C3A C2A C7A C8A -179.2(4)
C6A C7A C8A C9A 178.0(4)
C2A C7A C8A C9A 0.2(7)
C7A C8A C9A C10A 178.5(4)
C8A C9A C10A N20A -179.1(4)
C8A C9A C10A C11A 1.6(7)
N20A C10A C11A C14A 1.5(5)
C9A C10A C11A C14A -179.1(4)
N20A C10A C11A C13A -114.5(4)
C9A C10A C11A C13A 65.0(6)
N20A C10A C11A C12A 118.7(4)
C9A C10A C11A C12A -61.9(6)
C10A C11A C14A C15A 179.5(5)
C13A C11A C14A C15A -64.0(7)
C12A C11A C14A C15A 60.2(7)
C10A C11A C14A C19A -0.8(5)
C13A C11A C14A C19A 115.7(5)
C12A C11A C14A C19A -120.1(5)
C19A C14A C15A C16A 0.3(7)
C11A C14A C15A C16A -179.9(5)
C14A C15A C16A C17A 0.5(8)
C15A C16A C17A C18A -1.2(8)
C16A C17A C18A C19A 1.1(7)
C17A C18A C19A C14A -0.3(7)
C17A C18A C19A N20A 179.7(4)
C15A C14A C19A C18A -0.4(7)
C11A C14A C19A C18A 179.8(4)
C15A C14A C19A N20A 179.6(4)
C11A C14A C19A N20A -0.2(5)
C9A C10A N20A C19A 178.8(4)
C11A C10A N20A C19A -1.8(5)
C9A C10A N20A C21A -1.4(7)
C11A C10A N20A C21A 178.0(4)
C18A C19A N20A C10A -178.7(5)
C14A C19A N20A C10A 1.2(5)
C18A C19A N20A C21A 1.5(7)
C14A C19A N20A C21A -178.6(4)
C6A C5A N22A O24A -162.7(4)
C4A C5A N22A O24A 16.2(6)
C6A C5A N22A O23A 17.5(6)
C4A C5A N22A O23A -163.5(4)
Zn1D O1B C2B C3B 38.8(7)
Zn1D O1B C2B C7B -141.7(4)
O1B C2B C3B C4B 178.2(5)
C7B C2B C3B C4B -1.4(8)
C2B C3B C4B C5B -0.3(9)
C3B C4B C5B C6B 2.4(8)
C3B C4B C5B N22B 179.3(5)
C4B C5B C6B C7B -2.6(7)
N22B C5B C6B C7B -179.5(4)
C5B C6B C7B C2B 0.8(6)
C5B C6B C7B C8B 175.6(4)
O1B C2B C7B C6B -178.4(4)
C3B C2B C7B C6B 1.2(7)
O1B C2B C7B C8B 6.5(6)
C3B C2B C7B C8B -173.9(4)
C6B C7B C8B C9B 3.9(7)
C2B C7B C8B C9B 178.9(4)
C7B C8B C9B C10B -174.6(4)
C8B C9B C10B N20B -177.9(4)
C8B C9B C10B C11B 4.4(7)
N20B C10B C11B C14B -4.6(4)
C9B C10B C11B C14B 173.3(4)
N20B C10B C11B C12B -123.6(4)
C9B C10B C11B C12B 54.3(6)
N20B C10B C11B C13B 112.4(4)
C9B C10B C11B C13B -69.7(6)
C10B C11B C14B C15B -175.5(5)
C12B C11B C14B C15B -54.9(6)
C13B C11B C14B C15B 68.1(6)
C10B C11B C14B C19B 4.3(5)
C12B C11B C14B C19B 125.0(4)
C13B C11B C14B C19B -112.0(4)
C19B C14B C15B C16B -0.2(7)
C11B C14B C15B C16B 179.6(4)
C14B C15B C16B C17B 0.9(7)
C15B C16B C17B C18B -0.4(7)
C16B C17B C18B C19B -0.8(7)
C17B C18B C19B C14B 1.5(7)
C17B C18B C19B N20B -176.4(4)
C15B C14B C19B C18B -1.0(7)
C11B C14B C19B C18B 179.1(4)
C15B C14B C19B N20B 177.2(4)
C11B C14B C19B N20B -2.6(5)
C9B C10B N20B C19B -174.6(4)
C11B C10B N20B C19B 3.4(5)
C9B C10B N20B C21B 3.9(7)
C11B C10B N20B C21B -178.0(4)
C18B C19B N20B C10B 177.6(4)
C14B C19B N20B C10B -0.6(5)
C18B C19B N20B C21B -1.1(7)
C14B C19B N20B C21B -179.2(4)
C6B C5B N22B O23B 4.8(6)
C4B C5B N22B O23B -172.1(4)
C6B C5B N22B O24B -175.7(4)
C4B C5B N22B O24B 7.3(7)
